data_7005484
loop_
_publ_author_name
'Seredyuk, Maksym'
'Haukka, Matti'
'Fritsky, Igor O.'
'Koz\/lowski, Henryk'
'Kr\"amer, Roland'
'Pavlenko, Vadim A.'
'G\"utlich, Philipp'

_publ_section_title
;
 Bis(3,5-dimethyl-1H-pyrazolyl)selenide--a new bidentate bent connector
 for preparation of 1D and 2D co-ordination polymers.
;
_journal_issue 29
_journal_name_full 'Dalton transactions (Cambridge, England : 2003)'
_journal_page_first 3183
_journal_page_last 3194
_journal_paper_doi 10.1039/b702574b
_journal_year 2007
_chemical_formula_moiety 'C14 H14 Hg2 N8 S4 Se'
_chemical_formula_sum 'C14 H14 Hg2 N8 S4 Se'
_chemical_formula_weight 902.71
_chemical_name_common
;
catena-((mu-trans-bis(3,5-dimethyl-1H-pyrazolyl)selenide)bis
(thiocyanato)mercury(ii)) hexakix(bis)mercurate(ii)
;
_chemical_name_systematic
;
catena-{[mu-trans-bis(3,5-dimethyl-1H-pyrazolyl)selenide]bis
[thiocyanato]mercury(II)} hexakix(bis)mercurate(II)
;
_space_group_IT_number 2
_symmetry_cell_setting triclinic
_symmetry_space_group_name_Hall '-P 1'
_symmetry_space_group_name_H-M 'P -1'
_atom_sites_solution_hydrogens geom
_atom_sites_solution_primary direct
_atom_sites_solution_secondary difmap
_audit_creation_method SHELXL-97
_cell_angle_alpha 110.626(6)
_cell_angle_beta 97.843(3)
_cell_angle_gamma 91.907(4)
_cell_formula_units_Z 2
_cell_length_a 9.3331(3)
_cell_length_b 10.4321(8)
_cell_length_c 12.8190(9)
_cell_measurement_reflns_used 5225
_cell_measurement_temperature 120(2)
_cell_measurement_theta_max 27.48
_cell_measurement_theta_min 1.00
_cell_volume 1152.71(13)
_computing_cell_refinement 'EvalCCD (Duisenberg, 1998-2003)'
_computing_data_collection 'Collect (Nonius BV, 1997-2000)'
_computing_data_reduction 'EvalCCD (Duisenberg, 1998-2003)'
_computing_molecular_graphics 'Diamond v.3.1d (Crystal Impact GbR, 2006)'
_computing_publication_material 'SHELXL-97 (Sheldrick, 1997)'
_computing_structure_refinement 'SHELXL-97 (Sheldrick, 1997)'
_computing_structure_solution 'SHELXS-97 (Sheldrick, 1997)'
_diffrn_ambient_temperature 120(2)
_diffrn_detector_area_resol_mean 9
_diffrn_measured_fraction_theta_full 0.999
_diffrn_measured_fraction_theta_max 0.999
_diffrn_measurement_device '95mm CCD camera on \k-goniostat'
_diffrn_measurement_device_type 'Nonius KappaCCD'
_diffrn_measurement_method '\f scans and \w scans with \k offset'
_diffrn_radiation_monochromator 'horizontally mounted graphite crystal'
_diffrn_radiation_source 'fine-focus sealed tube'
_diffrn_radiation_type MoK\a
_diffrn_radiation_wavelength 0.71073
_diffrn_reflns_av_R_equivalents 0.0318
_diffrn_reflns_av_sigmaI/netI 0.0290
_diffrn_reflns_limit_h_max 12
_diffrn_reflns_limit_h_min -12
_diffrn_reflns_limit_k_max 13
_diffrn_reflns_limit_k_min -13
_diffrn_reflns_limit_l_max 16
_diffrn_reflns_limit_l_min -16
_diffrn_reflns_number 23114
_diffrn_reflns_theta_full 27.50
_diffrn_reflns_theta_max 27.50
_diffrn_reflns_theta_min 2.58
_exptl_absorpt_coefficient_mu 15.262
_exptl_absorpt_correction_T_max 0.1861
_exptl_absorpt_correction_T_min 0.1160
_exptl_absorpt_correction_type multi-scan
_exptl_absorpt_process_details 'SADABS v.2.10 (Sheldrick, 2003)'
_exptl_crystal_colour colorless
_exptl_crystal_density_diffrn 2.601
_exptl_crystal_density_method 'not measured'
_exptl_crystal_description block
_exptl_crystal_F_000 824
_exptl_crystal_size_max 0.15
_exptl_crystal_size_mid 0.11
_exptl_crystal_size_min 0.11
_refine_diff_density_max 0.640
_refine_diff_density_min -1.063
_refine_diff_density_rms 0.140
_refine_ls_extinction_method none
_refine_ls_goodness_of_fit_ref 1.053
_refine_ls_hydrogen_treatment mixed
_refine_ls_matrix_type full
_refine_ls_number_parameters 274
_refine_ls_number_reflns 5289
_refine_ls_number_restraints 0
_refine_ls_restrained_S_all 1.053
_refine_ls_R_factor_all 0.0316
_refine_ls_R_factor_gt 0.0201
_refine_ls_shift/su_max 0.019
_refine_ls_shift/su_mean 0.000
_refine_ls_structure_factor_coef Fsqd
_refine_ls_weighting_details 'calc w=1/[\s^2^(Fo^2^)+(0.0169P)^2^+0.3972P] where P=(Fo^2^+2Fc^2^)/3'
_refine_ls_weighting_scheme calc
_refine_ls_wR_factor_gt 0.0367
_refine_ls_wR_factor_ref 0.0390
_reflns_number_gt 4479
_reflns_number_total 5289
_reflns_threshold_expression >2sigma(I)
_cod_data_source_file b702574b.txt
_cod_data_source_block 2
_cod_database_code 7005484

loop_
_symmetry_equiv_pos_as_xyz
'x, y, z'
'-x, -y, -z'

loop_
_atom_site_label
_atom_site_type_symbol
_atom_site_fract_x
_atom_site_fract_y
_atom_site_fract_z
_atom_site_U_iso_or_equiv
_atom_site_adp_type
_atom_site_occupancy
_atom_site_symmetry_multiplicity
_atom_site_calc_flag
_atom_site_refinement_flags
_atom_site_disorder_assembly
_atom_site_disorder_group
Hg1 Hg 0.797505(14) 0.352615(14) 0.776516(11) 0.01672(4) Uani 1 1 d . . .
Hg2 Hg 0.329759(14) 0.178338(13) 0.923891(10) 0.01546(4) Uani 1 1 d . . .
Se1 Se 1.25401(4) 0.49093(4) 0.51248(3) 0.01646(8) Uani 1 1 d . . .
S1 S 0.77485(9) 0.50306(9) 0.97545(7) 0.01703(18) Uani 1 1 d . . .
S2 S 0.86648(11) 0.12570(9) 0.78003(8) 0.0255(2) Uani 1 1 d . . .
S3 S 0.25155(9) 0.10408(9) 1.06498(7) 0.01652(18) Uani 1 1 d . . .
S4 S 0.29534(11) 0.24648(9) 0.76346(8) 0.0239(2) Uani 1 1 d . . .
N1 N 0.9709(3) 0.4535(3) 0.7170(2) 0.0146(6) Uani 1 1 d . . .
N2 N 1.0259(3) 0.5866(3) 0.7697(2) 0.0172(6) Uani 1 1 d . . .
H2N H 1.002(5) 0.639(4) 0.840(4) 0.037(12) Uiso 1 1 d . . .
N3 N 1.6073(3) 0.3482(3) 0.6463(2) 0.0136(6) Uani 1 1 d . . .
N4 N 1.5523(3) 0.2364(3) 0.5532(2) 0.0150(6) Uani 1 1 d . . .
H4N H 1.597(5) 0.162(4) 0.530(3) 0.030(12) Uiso 1 1 d . . .
N5 N 0.5686(3) 0.3210(3) 1.0049(2) 0.0232(7) Uani 1 1 d . . .
N6 N 0.9980(3) 0.2396(3) 1.0072(3) 0.0221(7) Uani 1 1 d . . .
N7 N 0.5110(3) 0.0115(3) 1.1419(3) 0.0212(7) Uani 1 1 d . . .
N8 N 0.3104(4) -0.0033(3) 0.5844(3) 0.0272(8) Uani 1 1 d . . .
C1 C 1.0354(4) 0.4033(3) 0.6262(3) 0.0134(7) Uani 1 1 d . . .
C2 C 0.9988(4) 0.2591(4) 0.5449(3) 0.0202(8) Uani 1 1 d . . .
H2A H 1.0256 0.1950 0.5832 0.030 Uiso 1 1 calc R . .
H2B H 1.0525 0.2433 0.4816 0.030 Uiso 1 1 calc R . .
H2C H 0.8943 0.2443 0.5166 0.030 Uiso 1 1 calc R . .
C3 C 1.1349(4) 0.5048(4) 0.6237(3) 0.0147(7) Uani 1 1 d . . .
C4 C 1.1261(4) 0.6213(4) 0.7172(3) 0.0173(7) Uani 1 1 d . . .
C5 C 1.2007(4) 0.7615(4) 0.7597(3) 0.0273(9) Uani 1 1 d . . .
H5A H 1.1284 0.8292 0.7720 0.041 Uiso 1 1 calc R . .
H5B H 1.2586 0.7714 0.7043 0.041 Uiso 1 1 calc R . .
H5C H 1.2645 0.7770 0.8312 0.041 Uiso 1 1 calc R . .
C6 C 1.5175(4) 0.4455(3) 0.6489(3) 0.0143(7) Uani 1 1 d . . .
C7 C 1.5421(4) 0.5842(3) 0.7378(3) 0.0208(8) Uani 1 1 d . . .
H7A H 1.4854 0.5877 0.7976 0.031 Uiso 1 1 calc R . .
H7B H 1.5118 0.6528 0.7051 0.031 Uiso 1 1 calc R . .
H7C H 1.6456 0.6039 0.7697 0.031 Uiso 1 1 calc R . .
C8 C 1.4046(3) 0.3946(3) 0.5567(3) 0.0131(7) Uani 1 1 d . . .
C9 C 1.4318(4) 0.2612(3) 0.4977(3) 0.0140(7) Uani 1 1 d . . .
C10 C 1.3514(4) 0.1540(4) 0.3940(3) 0.0222(8) Uani 1 1 d . . .
H10A H 1.4206 0.0992 0.3498 0.033 Uiso 1 1 calc R . .
H10B H 1.2934 0.1981 0.3486 0.033 Uiso 1 1 calc R . .
H10C H 1.2871 0.0941 0.4149 0.033 Uiso 1 1 calc R . .
C11 C 0.6514(4) 0.3949(4) 0.9913(3) 0.0160(7) Uani 1 1 d . . .
C12 C 0.9436(4) 0.1926(3) 0.9145(3) 0.0160(7) Uani 1 1 d . . .
C13 C 0.4070(4) 0.0484(3) 1.1068(3) 0.0157(7) Uani 1 1 d . . .
C14 C 0.3055(4) 0.0951(4) 0.6600(3) 0.0190(8) Uani 1 1 d . . .

loop_
_atom_site_aniso_label
_atom_site_aniso_U_11
_atom_site_aniso_U_22
_atom_site_aniso_U_33
_atom_site_aniso_U_23
_atom_site_aniso_U_13
_atom_site_aniso_U_12
Hg1 0.01649(7) 0.02305(8) 0.01459(7) 0.01026(6) 0.00568(5) 0.00414(6)
Hg2 0.01768(7) 0.01720(7) 0.01384(7) 0.00792(6) 0.00366(5) 0.00277(5)
Se1 0.01428(17) 0.02605(19) 0.01484(16) 0.01317(15) 0.00523(13) 0.00430(14)
S1 0.0186(4) 0.0161(4) 0.0160(4) 0.0042(4) 0.0059(3) 0.0012(4)
S2 0.0389(6) 0.0148(5) 0.0168(4) 0.0017(4) -0.0044(4) 0.0006(4)
S3 0.0149(4) 0.0203(5) 0.0185(4) 0.0108(4) 0.0051(3) 0.0033(3)
S4 0.0417(6) 0.0176(5) 0.0156(4) 0.0089(4) 0.0057(4) 0.0096(4)
N1 0.0116(14) 0.0212(16) 0.0118(13) 0.0069(12) 0.0024(11) -0.0006(12)
N2 0.0158(15) 0.0208(16) 0.0143(14) 0.0050(13) 0.0037(12) 0.0011(13)
N3 0.0166(15) 0.0137(15) 0.0107(13) 0.0043(12) 0.0035(12) -0.0006(12)
N4 0.0193(16) 0.0134(15) 0.0112(14) 0.0025(12) 0.0043(12) 0.0018(13)
N5 0.0216(17) 0.0275(18) 0.0191(16) 0.0058(14) 0.0065(13) -0.0027(14)
N6 0.0252(17) 0.0223(17) 0.0173(16) 0.0060(14) -0.0008(14) 0.0086(14)
N7 0.0265(18) 0.0207(17) 0.0196(15) 0.0090(14) 0.0077(14) 0.0090(14)
N8 0.037(2) 0.0250(18) 0.0231(17) 0.0103(15) 0.0095(15) 0.0078(15)
C1 0.0133(17) 0.0165(18) 0.0118(16) 0.0068(14) 0.0015(13) 0.0034(14)
C2 0.0180(18) 0.0208(19) 0.0184(18) 0.0033(15) 0.0020(15) 0.0009(15)
C3 0.0123(17) 0.0210(19) 0.0129(16) 0.0082(14) 0.0022(13) 0.0044(14)
C4 0.0144(17) 0.0210(19) 0.0193(18) 0.0103(15) 0.0030(14) 0.0026(15)
C5 0.028(2) 0.021(2) 0.031(2) 0.0070(17) 0.0066(18) -0.0059(17)
C6 0.0142(17) 0.0171(18) 0.0141(16) 0.0082(14) 0.0044(14) -0.0009(14)
C7 0.026(2) 0.0138(18) 0.0191(18) 0.0021(15) 0.0039(16) 0.0008(15)
C8 0.0128(16) 0.0163(17) 0.0123(16) 0.0073(14) 0.0039(13) -0.0001(14)
C9 0.0139(17) 0.0190(18) 0.0120(16) 0.0085(14) 0.0042(14) -0.0001(14)
C10 0.025(2) 0.025(2) 0.0126(17) 0.0034(15) -0.0002(15) -0.0047(16)
C11 0.0153(17) 0.0238(19) 0.0093(15) 0.0055(15) 0.0039(14) 0.0060(15)
C12 0.0144(17) 0.0129(17) 0.0237(19) 0.0088(15) 0.0061(15) 0.0038(14)
C13 0.0216(19) 0.0138(17) 0.0133(16) 0.0055(14) 0.0065(15) 0.0012(15)
C14 0.0215(19) 0.024(2) 0.0166(18) 0.0130(17) 0.0035(15) 0.0044(16)

loop_
_atom_type_symbol
_atom_type_description
_atom_type_scat_dispersion_real
_atom_type_scat_dispersion_imag
_atom_type_scat_source
C C 0.0033 0.0016 'International Tables Vol C Tables 4.2.6.8 and 6.1.1.4'
H H 0.0000 0.0000 'International Tables Vol C Tables 4.2.6.8 and 6.1.1.4'
N N 0.0061 0.0033 'International Tables Vol C Tables 4.2.6.8 and 6.1.1.4'
S S 0.1246 0.1234 'International Tables Vol C Tables 4.2.6.8 and 6.1.1.4'
Se Se -0.0929 2.2259 'International Tables Vol C Tables 4.2.6.8 and 6.1.1.4'
Hg Hg -2.3894 9.2266 'International Tables Vol C Tables 4.2.6.8 and 6.1.1.4'

loop_
_geom_angle_atom_site_label_1
_geom_angle_atom_site_label_2
_geom_angle_atom_site_label_3
_geom_angle
_geom_angle_site_symmetry_1
_geom_angle_site_symmetry_3
_geom_angle_publ_flag
N3 Hg1 N1 98.97(10) 1_455 . ?
N3 Hg1 S2 116.28(7) 1_455 . ?
N1 Hg1 S2 110.59(8) . . ?
N3 Hg1 S1 114.19(7) 1_455 . ?
N1 Hg1 S1 108.67(7) . . ?
S2 Hg1 S1 107.70(3) . . ?
S4 Hg2 S3 154.83(3) . . ?
S4 Hg2 N7 100.18(7) . 2_657 ?
S3 Hg2 N7 94.85(7) . 2_657 ?
S4 Hg2 N5 93.26(8) . . ?
S3 Hg2 N5 108.63(7) . . ?
N7 Hg2 N5 82.90(10) 2_657 . ?
C8 Se1 C3 100.52(14) . . ?
C11 S1 Hg1 94.79(12) . . ?
C12 S2 Hg1 92.80(12) . . ?
C13 S3 Hg2 98.58(12) . . ?
C14 S4 Hg2 100.22(13) . . ?
C1 N1 N2 106.2(3) . . ?
C1 N1 Hg1 129.9(2) . . ?
N2 N1 Hg1 123.9(2) . . ?
C4 N2 N1 112.1(3) . . ?
C4 N2 H2N 127(3) . . ?
N1 N2 H2N 121(3) . . ?
C6 N3 N4 106.0(3) . . ?
C6 N3 Hg1 128.3(2) . 1_655 ?
N4 N3 Hg1 125.4(2) . 1_655 ?
C9 N4 N3 111.7(3) . . ?
C9 N4 H4N 125(3) . . ?
N3 N4 H4N 123(3) . . ?
C11 N5 Hg2 144.5(3) . . ?
C13 N7 Hg2 138.0(3) . 2_657 ?
N1 C1 C3 109.3(3) . . ?
N1 C1 C2 121.6(3) . . ?
C3 C1 C2 129.1(3) . . ?
C1 C2 H2A 109.5 . . ?
C1 C2 H2B 109.5 . . ?
H2A C2 H2B 109.5 . . ?
C1 C2 H2C 109.5 . . ?
H2A C2 H2C 109.5 . . ?
H2B C2 H2C 109.5 . . ?
C4 C3 C1 106.5(3) . . ?
C4 C3 Se1 126.0(3) . . ?
C1 C3 Se1 127.4(3) . . ?
N2 C4 C3 105.9(3) . . ?
N2 C4 C5 121.5(3) . . ?
C3 C4 C5 132.7(3) . . ?
C4 C5 H5A 109.5 . . ?
C4 C5 H5B 109.5 . . ?
H5A C5 H5B 109.5 . . ?
C4 C5 H5C 109.5 . . ?
H5A C5 H5C 109.5 . . ?
H5B C5 H5C 109.5 . . ?
N3 C6 C8 109.5(3) . . ?
N3 C6 C7 122.2(3) . . ?
C8 C6 C7 128.3(3) . . ?
C6 C7 H7A 109.5 . . ?
C6 C7 H7B 109.5 . . ?
H7A C7 H7B 109.5 . . ?
C6 C7 H7C 109.5 . . ?
H7A C7 H7C 109.5 . . ?
H7B C7 H7C 109.5 . . ?
C9 C8 C6 106.0(3) . . ?
C9 C8 Se1 125.9(2) . . ?
C6 C8 Se1 127.9(3) . . ?
N4 C9 C8 106.8(3) . . ?
N4 C9 C10 121.5(3) . . ?
C8 C9 C10 131.7(3) . . ?
C9 C10 H10A 109.5 . . ?
C9 C10 H10B 109.5 . . ?
H10A C10 H10B 109.5 . . ?
C9 C10 H10C 109.5 . . ?
H10A C10 H10C 109.5 . . ?
H10B C10 H10C 109.5 . . ?
N5 C11 S1 178.2(3) . . ?
N6 C12 S2 179.2(4) . . ?
N7 C13 S3 175.7(3) . . ?
N8 C14 S4 175.3(3) . . ?

loop_
_geom_bond_atom_site_label_1
_geom_bond_atom_site_label_2
_geom_bond_distance
_geom_bond_site_symmetry_2
_geom_bond_publ_flag
Hg1 N3 2.251(3) 1_455 ?
Hg1 N1 2.259(3) . ?
Hg1 S2 2.4877(10) . ?
Hg1 S1 2.5220(9) . ?
Hg2 S4 2.3881(9) . ?
Hg2 S3 2.3904(9) . ?
Hg2 N7 2.490(3) 2_657 ?
Hg2 N5 2.514(3) . ?
Se1 C8 1.894(3) . ?
Se1 C3 1.894(3) . ?
S1 C11 1.667(4) . ?
S2 C12 1.660(4) . ?
S3 C13 1.671(4) . ?
S4 C14 1.682(4) . ?
N1 C1 1.331(4) . ?
N1 N2 1.358(4) . ?
N2 C4 1.334(4) . ?
N2 H2N 0.93(4) . ?
N3 C6 1.333(4) . ?
N3 N4 1.364(4) . ?
N3 Hg1 2.251(3) 1_655 ?
N4 C9 1.329(4) . ?
N4 H4N 0.87(4) . ?
N5 C11 1.147(4) . ?
N6 C12 1.149(4) . ?
N7 C13 1.149(5) . ?
N7 Hg2 2.490(3) 2_657 ?
N8 C14 1.144(5) . ?
C1 C3 1.397(5) . ?
C1 C2 1.493(5) . ?
C2 H2A 0.9800 . ?
C2 H2B 0.9800 . ?
C2 H2C 0.9800 . ?
C3 C4 1.389(5) . ?
C4 C5 1.479(5) . ?
C5 H5A 0.9800 . ?
C5 H5B 0.9800 . ?
C5 H5C 0.9800 . ?
C6 C8 1.403(5) . ?
C6 C7 1.480(5) . ?
C7 H7A 0.9800 . ?
C7 H7B 0.9800 . ?
C7 H7C 0.9800 . ?
C8 C9 1.381(5) . ?
C9 C10 1.485(5) . ?
C10 H10A 0.9800 . ?
C10 H10B 0.9800 . ?
C10 H10C 0.9800 . ?

loop_
_geom_hbond_atom_site_label_D
_geom_hbond_atom_site_label_H
_geom_hbond_atom_site_label_A
_geom_hbond_distance_DH
_geom_hbond_distance_HA
_geom_hbond_distance_DA
_geom_hbond_angle_DHA
_geom_hbond_site_symmetry_A
N2 H2N N6 0.93(4) 1.92(4) 2.839(4) 167(4) 2_767
